data_4128534
loop_
_publ_author_name
'Li, Yanqiang'
'Liang, Fei'
'Zhao, Sangen'
'Li, Lina'
'Wu, Zhenyue'
'Ding, Qingran'
'Liu, Shuai'
'Lin, Zheshuai'
'Hong, Maochun'
'Luo, Junhua'

_publ_section_title
;
 Two Non-\p-Conjugated Deep-UV Nonlinear Optical Sulfates.
;
_journal_issue 9
_journal_name_full 'Journal of the American Chemical Society'
_journal_page_first 3833
_journal_page_last 3837
_journal_paper_doi 10.1021/jacs.9b00138
_journal_volume 141
_journal_year 2019
_chemical_formula_moiety 'Li3 Na3 O4 S, 6(O4 S), 2(H4 N), 6(Li)'
_chemical_formula_sum 'H8 Li9 N2 Na3 O28 S7'
_chemical_formula_weight 839.93
_space_group_IT_number 173
_space_group_name_Hall 'P 6c'
_space_group_name_H-M_alt 'P 63'
_symmetry_cell_setting hexagonal
_symmetry_space_group_name_Hall 'P 6c'
_symmetry_space_group_name_H-M 'P 63'
_atom_sites_solution_hydrogens geom
_atom_sites_solution_primary direct
_atom_sites_solution_secondary difmap
_audit_creation_method SHELXL-97
_cell_angle_alpha 90.00
_cell_angle_beta 90.00
_cell_angle_gamma 120.00
_cell_formula_units_Z 1
_cell_length_a 12.1271(6)
_cell_length_b 12.1271(6)
_cell_length_c 4.8365(2)
_cell_measurement_reflns_used 1740
_cell_measurement_temperature 100(2)
_cell_measurement_theta_max 27.15
_cell_measurement_theta_min 3.36
_cell_volume 615.99(5)
_computing_structure_refinement 'SHELXL-97 (Sheldrick, 1997)'
_computing_structure_solution 'SHELXS-97 (Sheldrick, 1990)'
_diffrn_ambient_temperature 100(2)
_diffrn_measured_fraction_theta_full 0.998
_diffrn_measured_fraction_theta_max 0.998
_diffrn_measurement_device_type 'Bruker APEX-II CCD'
_diffrn_measurement_method '\f and \w scans'
_diffrn_radiation_monochromator graphite
_diffrn_radiation_source 'fine-focus sealed tube'
_diffrn_radiation_type MoK\a
_diffrn_radiation_wavelength 0.71073
_diffrn_reflns_av_R_equivalents 0.0350
_diffrn_reflns_av_sigmaI/netI 0.0315
_diffrn_reflns_limit_h_max 15
_diffrn_reflns_limit_h_min -15
_diffrn_reflns_limit_k_max 15
_diffrn_reflns_limit_k_min -13
_diffrn_reflns_limit_l_max 5
_diffrn_reflns_limit_l_min -6
_diffrn_reflns_number 3592
_diffrn_reflns_theta_full 27.46
_diffrn_reflns_theta_max 27.46
_diffrn_reflns_theta_min 3.36
_exptl_absorpt_coefficient_mu 0.819
_exptl_absorpt_correction_type none
_exptl_crystal_colour colourless
_exptl_crystal_density_diffrn 2.264
_exptl_crystal_density_method 'not measured'
_exptl_crystal_description needle
_exptl_crystal_F_000 418
_exptl_crystal_size_max 0.15
_exptl_crystal_size_mid 0.03
_exptl_crystal_size_min 0.03
_refine_diff_density_max 0.293
_refine_diff_density_min -0.408
_refine_diff_density_rms 0.070
_refine_ls_abs_structure_details 'Flack H D (1983), Acta Cryst. A39, 876-881'
_refine_ls_abs_structure_Flack 0.15(15)
_refine_ls_extinction_method none
_refine_ls_goodness_of_fit_ref 1.109
_refine_ls_hydrogen_treatment mixed
_refine_ls_matrix_type full
_refine_ls_number_parameters 87
_refine_ls_number_reflns 924
_refine_ls_number_restraints 7
_refine_ls_restrained_S_all 1.106
_refine_ls_R_factor_all 0.0373
_refine_ls_R_factor_gt 0.0347
_refine_ls_shift/su_max 0.000
_refine_ls_shift/su_mean 0.000
_refine_ls_structure_factor_coef Fsqd
_refine_ls_weighting_details 'calc w=1/[\s^2^(Fo^2^)+(0.0355P)^2^+0.7365P] where P=(Fo^2^+2Fc^2^)/3'
_refine_ls_weighting_scheme calc
_refine_ls_wR_factor_gt 0.0858
_refine_ls_wR_factor_ref 0.0874
_reflns_number_gt 869
_reflns_number_total 924
_reflns_threshold_expression >2sigma(I)
_cod_data_source_file ja9b00138_si_003.cif
_cod_data_source_block c:\users\Lee\desktop\ANL\ANL
_cod_depositor_comments
;
The following automatic conversions were performed:

data item '_symmetry_cell_setting' value 'Hexagonal' was changed to
'hexagonal' in accordance with the
/home/data/users/saulius/crontab/automatic-downloads/current/ACS/lib/dictionaries/cif_core.dic
dictionary named 'cif_core.dic' version 2.4.2 last updated on
2011-04-26.

Automatic conversion script
Id: cif_fix_values 6909 2019-04-08 15:41:33Z antanas 
;
_cod_database_code 4128534

loop_
_symmetry_equiv_pos_as_xyz
'x, y, z'
'x-y, x, z+1/2'
'-y, x-y, z'
'-x, -y, z+1/2'
'-x+y, -x, z'
'y, -x+y, z+1/2'

loop_
_atom_site_label
_atom_site_type_symbol
_atom_site_fract_x
_atom_site_fract_y
_atom_site_fract_z
_atom_site_U_iso_or_equiv
_atom_site_adp_type
_atom_site_occupancy
_atom_site_symmetry_multiplicity
_atom_site_calc_flag
_atom_site_refinement_flags
S2 S 0.68426(6) 0.09603(6) 0.38875(18) 0.01088(19) Uani 1 1 d .
S1 S 1.0000 0.0000 0.4089(7) 0.0151(6) Uani 0.50 3 d SP
O3 O 0.6328(2) -0.0321(2) 0.5087(5) 0.0163(5) Uani 1 1 d .
O4 O 0.6005(2) 0.1475(2) 0.4522(5) 0.0196(6) Uani 1 1 d .
O5 O 0.8122(2) 0.1796(2) 0.4992(5) 0.0159(5) Uani 1 1 d .
O6 O 0.6933(2) 0.0871(2) 0.0843(6) 0.0181(6) Uani 1 1 d .
N1 N 0.6667 0.3333 0.9110(12) 0.0170(9) Uani 1 3 d SD
Na1 Na 0.7811(2) -0.1121(2) 0.3641(8) 0.0212(6) Uani 0.50 1 d P
Li1 Li 0.5777(4) -0.0703(4) 0.8898(17) 0.0158(10) Uiso 1 1 d .
O2 O 0.8682(4) -0.0680(5) 0.5149(12) 0.0230(11) Uani 0.50 1 d P
Li2 Li 0.6940(9) -0.1452(8) 0.388(3) 0.0111(17) Uiso 0.50 1 d P
O1 O 1.0000 0.0000 0.110(2) 0.040(2) Uani 0.50 3 d SP
H1 H 0.6667 0.3333 1.089(2) 0.8(6) Uiso 1 3 d SD
H2 H 0.637(6) 0.2549(11) 0.857(7) 0.10(3) Uiso 1 1 d D

loop_
_atom_site_aniso_label
_atom_site_aniso_U_11
_atom_site_aniso_U_22
_atom_site_aniso_U_33
_atom_site_aniso_U_23
_atom_site_aniso_U_13
_atom_site_aniso_U_12
S2 0.0138(3) 0.0105(3) 0.0093(3) 0.0012(4) 0.0011(4) 0.0068(3)
S1 0.0169(7) 0.0169(7) 0.0117(17) 0.000 0.000 0.0084(4)
O3 0.0238(12) 0.0105(11) 0.0121(11) 0.0016(9) 0.0027(10) 0.0066(10)
O4 0.0161(11) 0.0208(11) 0.0259(16) -0.0042(10) -0.0039(10) 0.0123(9)
O5 0.0158(11) 0.0166(11) 0.0143(11) 0.0005(9) -0.0017(9) 0.0073(9)
O6 0.0211(13) 0.0195(12) 0.0093(12) -0.0008(10) -0.0009(10) 0.0067(10)
N1 0.0218(13) 0.0218(13) 0.008(2) 0.000 0.000 0.0109(7)
Na1 0.0179(13) 0.0224(12) 0.0229(14) 0.0017(13) -0.0004(13) 0.0097(10)
O2 0.011(2) 0.023(3) 0.033(3) 0.000(2) 0.000(2) 0.007(2)
O1 0.055(4) 0.055(4) 0.008(5) 0.000 0.000 0.0275(19)

loop_
_atom_type_symbol
_atom_type_description
_atom_type_scat_dispersion_real
_atom_type_scat_dispersion_imag
_atom_type_scat_source
H H 0.0000 0.0000 'International Tables Vol C Tables 4.2.6.8 and 6.1.1.4'
N N 0.0061 0.0033 'International Tables Vol C Tables 4.2.6.8 and 6.1.1.4'
O O 0.0106 0.0060 'International Tables Vol C Tables 4.2.6.8 and 6.1.1.4'
Li Li -0.0003 0.0001 'International Tables Vol C Tables 4.2.6.8 and 6.1.1.4'
Na Na 0.0362 0.0249 'International Tables Vol C Tables 4.2.6.8 and 6.1.1.4'
S S 0.1246 0.1234 'International Tables Vol C Tables 4.2.6.8 and 6.1.1.4'

loop_
_geom_angle_atom_site_label_1
_geom_angle_atom_site_label_2
_geom_angle_atom_site_label_3
_geom_angle
_geom_angle_site_symmetry_1
_geom_angle_site_symmetry_3
O5 S2 O4 110.42(14) . .
O5 S2 O3 109.22(14) . .
O4 S2 O3 110.40(14) . .
O5 S2 O6 108.70(14) . .
O4 S2 O6 109.32(15) . .
O3 S2 O6 108.75(14) . .
O5 S2 Li2 97.5(2) . .
O4 S2 Li2 142.4(2) . .
O3 S2 Li2 34.0(2) . .
O6 S2 Li2 83.5(3) . .
O5 S2 Li1 96.99(15) . .
O4 S2 Li1 87.71(14) . .
O3 S2 Li1 32.88(15) . .
O6 S2 Li1 140.77(15) . .
Li2 S2 Li1 63.7(3) . .
O5 S2 Li1 135.31(14) . 1_554
O4 S2 Li1 107.35(14) . 1_554
O3 S2 Li1 78.12(16) . 1_554
O6 S2 Li1 34.29(15) . 1_554
Li2 S2 Li1 63.5(3) . 1_554
Li1 S2 Li1 107.60(15) . 1_554
O5 S2 Li2 76.2(2) . 6_664
O4 S2 Li2 125.9(2) . 6_664
O3 S2 Li2 117.6(2) . 6_664
O6 S2 Li2 32.7(2) . 6_664
Li2 S2 Li2 84.0(3) . 6_664
Li1 S2 Li2 146.2(2) . 6_664
Li1 S2 Li2 62.5(2) 1_554 6_664
O5 S2 Li2 34.6(2) . 6_665
O4 S2 Li2 104.6(2) . 6_665
O3 S2 Li2 80.4(2) . 6_665
O6 S2 Li2 138.3(2) . 6_665
Li2 S2 Li2 84.2(3) . 6_665
Li1 S2 Li2 62.5(2) . 6_665
Li1 S2 Li2 146.1(2) 1_554 6_665
Li2 S2 Li2 106.4(3) 6_664 6_665
O5 S2 Li1 139.74(15) . 4_654
O4 S2 Li1 29.59(14) . 4_654
O3 S2 Li1 91.23(13) . 4_654
O6 S2 Li1 96.08(18) . 4_654
Li2 S2 Li1 116.9(2) . 4_654
Li1 S2 Li1 81.52(15) . 4_654
Li1 S2 Li1 81.66(15) 1_554 4_654
Li2 S2 Li1 125.0(3) 6_664 4_654
Li2 S2 Li1 124.9(3) 6_665 4_654
O5 S2 Li1 30.27(16) . 6_664
O4 S2 Li1 95.62(13) . 6_664
O3 S2 Li1 139.26(16) . 6_664
O6 S2 Li1 90.34(19) . 6_664
Li2 S2 Li1 120.1(2) . 6_664
Li1 S2 Li1 123.9(3) . 6_664
Li1 S2 Li1 124.2(3) 1_554 6_664
Li2 S2 Li1 62.8(2) 6_664 6_664
Li2 S2 Li1 62.6(2) 6_665 6_664
Li1 S2 Li1 123.03(15) 4_654 6_664
O5 S2 Na1 83.24(11) . .
O4 S2 Na1 158.03(11) . .
O3 S2 Na1 47.74(11) . .
O6 S2 Na1 80.77(12) . .
Li2 S2 Na1 16.25(18) . .
Li1 S2 Na1 73.21(11) . .
Li1 S2 Na1 69.60(11) 1_554 .
Li2 S2 Na1 73.07(19) 6_664 .
Li2 S2 Na1 76.5(2) 6_665 .
Li1 S2 Na1 132.96(10) 4_654 .
Li1 S2 Na1 103.98(10) 6_664 .
O1 S1 O1 179.996(1) 2_545 .
O1 S1 O2 69.7(2) 2_545 5_765
O1 S1 O2 110.3(2) . 5_765
O1 S1 O2 69.7(2) 2_545 .
O1 S1 O2 110.3(2) . .
O2 S1 O2 108.6(3) 5_765 .
O1 S1 O2 69.7(2) 2_545 3_645
O1 S1 O2 110.3(2) . 3_645
O2 S1 O2 108.6(3) 5_765 3_645
O2 S1 O2 108.6(3) . 3_645
O1 S1 Na1 95.39(13) 2_545 5_765
O1 S1 Na1 84.61(13) . 5_765
O2 S1 Na1 25.7(3) 5_765 5_765
O2 S1 Na1 120.2(2) . 5_765
O2 S1 Na1 119.7(2) 3_645 5_765
O1 S1 Na1 95.39(13) 2_545 .
O1 S1 Na1 84.61(13) . .
O2 S1 Na1 119.7(2) 5_765 .
O2 S1 Na1 25.7(3) . .
O2 S1 Na1 120.2(2) 3_645 .
Na1 S1 Na1 119.13(4) 5_765 .
O1 S1 Na1 95.39(13) 2_545 3_645
O1 S1 Na1 84.61(13) . 3_645
O2 S1 Na1 120.2(2) 5_765 3_645
O2 S1 Na1 119.7(2) . 3_645
O2 S1 Na1 25.7(3) 3_645 3_645
Na1 S1 Na1 119.13(4) 5_765 3_645
Na1 S1 Na1 119.13(4) . 3_645
O1 S1 S1 0.003(1) 2_545 2_545
O1 S1 S1 180.0 . 2_545
O2 S1 S1 69.7(2) 5_765 2_545
O2 S1 S1 69.7(2) . 2_545
O2 S1 S1 69.7(2) 3_645 2_545
Na1 S1 S1 95.39(13) 5_765 2_545
Na1 S1 S1 95.39(13) . 2_545
Na1 S1 S1 95.39(13) 3_645 2_545
O1 S1 S1 179.994(1) 2_545 2_544
O1 S1 S1 0.0 . 2_544
O2 S1 S1 110.3(2) 5_765 2_544
O2 S1 S1 110.3(2) . 2_544
O2 S1 S1 110.3(2) 3_645 2_544
Na1 S1 S1 84.61(13) 5_765 2_544
Na1 S1 S1 84.61(13) . 2_544
Na1 S1 S1 84.61(13) 3_645 2_544
S1 S1 S1 180.0 2_545 2_544
O1 S1 Na1 46.25(8) 2_545 4_755
O1 S1 Na1 133.75(8) . 4_755
O2 S1 Na1 54.8(2) 5_765 4_755
O2 S1 Na1 115.9(3) . 4_755
O2 S1 Na1 54.5(2) 3_645 4_755
Na1 S1 Na1 72.86(7) 5_765 4_755
Na1 S1 Na1 141.6(2) . 4_755
Na1 S1 Na1 72.87(7) 3_645 4_755
S1 S1 Na1 46.25(8) 2_545 4_755
S1 S1 Na1 133.75(8) 2_544 4_755
O1 S1 Na1 46.25(8) 2_545 2_545
O1 S1 Na1 133.75(8) . 2_545
O2 S1 Na1 115.9(3) 5_765 2_545
O2 S1 Na1 54.5(2) . 2_545
O2 S1 Na1 54.8(2) 3_645 2_545
Na1 S1 Na1 141.6(2) 5_765 2_545
Na1 S1 Na1 72.87(7) . 2_545
Na1 S1 Na1 72.87(7) 3_645 2_545
S1 S1 Na1 46.25(8) 2_545 2_545
S1 S1 Na1 133.75(8) 2_544 2_545
Na1 S1 Na1 77.45(12) 4_755 2_545
S2 O3 Li1 122.7(2) . .
S2 O3 Li2 121.0(4) . .
Li1 O3 Li2 109.0(4) . .
S2 O3 Na1 106.76(14) . .
Li1 O3 Na1 113.42(19) . .
Li2 O3 Na1 18.8(3) . .
S2 O4 Li1 128.0(2) . 4_654
S2 O5 Li1 127.1(2) . 6_664
S2 O5 Li2 120.7(3) . 6_665
Li1 O5 Li2 106.9(3) 6_664 6_665
S2 O5 Na1 119.35(15) . 6_665
Li1 O5 Na1 113.5(2) 6_664 6_665
Li2 O5 Na1 22.8(3) 6_665 6_665
S2 O6 Li2 123.0(4) . 6_664
S2 O6 Li1 120.4(3) . 1_554
Li2 O6 Li1 106.2(4) 6_664 1_554
S2 O6 Na1 121.22(16) . 6_664
Li2 O6 Na1 19.8(3) 6_664 6_664
Li1 O6 Na1 94.0(2) 1_554 6_664
H1 N1 H2 107(2) . .
Li2 Na1 O2 133.7(9) . .
Li2 Na1 S1 164.8(8) . .
O2 Na1 S1 33.2(3) . .
Li2 Na1 O5 56.1(8) . 2_544
O2 Na1 O5 170.0(4) . 2_544
S1 Na1 O5 136.8(2) . 2_544
Li2 Na1 O6 45.1(6) . 2_545
O2 Na1 O6 108.3(4) . 2_545
S1 Na1 O6 134.56(17) . 2_545
O5 Na1 O6 80.12(12) 2_544 2_545
Li2 Na1 O3 42.3(6) . .
O2 Na1 O3 107.7(3) . .
S1 Na1 O3 125.16(13) . .
O5 Na1 O3 78.77(11) 2_544 .
O6 Na1 O3 79.25(12) 2_545 .
Li2 Na1 O1 144.6(9) . 2_545
O2 Na1 O1 11.2(4) . 2_545
S1 Na1 O1 22.0(2) . 2_545
O5 Na1 O1 158.8(3) 2_544 2_545
O6 Na1 O1 117.7(3) 2_545 2_545
O3 Na1 O1 114.19(19) . 2_545
Li2 Na1 O1 157.4(9) . .
O2 Na1 O1 66.7(4) . .
S1 Na1 O1 33.5(2) . .
O5 Na1 O1 103.4(3) 2_544 .
O6 Na1 O1 149.19(13) 2_545 .
O3 Na1 O1 131.56(12) . .
O1 Na1 O1 55.47(5) 2_545 .
Li2 Na1 O2 127.6(7) . 6_664
O2 Na1 O2 85.8(3) . 6_664
S1 Na1 O2 56.71(15) . 6_664
O5 Na1 O2 85.45(18) 2_544 6_664
O6 Na1 O2 165.0(2) 2_545 6_664
O3 Na1 O2 101.94(14) . 6_664
O1 Na1 O2 75.7(2) 2_545 6_664
O1 Na1 O2 32.44(16) . 6_664
Li2 Na1 O2 138.6(8) . 2_544
O2 Na1 O2 85.3(3) . 2_544
S1 Na1 O2 56.58(14) . 2_544
O5 Na1 O2 85.72(19) 2_544 2_544
O6 Na1 O2 119.90(16) 2_545 2_544
O3 Na1 O2 153.0(2) . 2_544
O1 Na1 O2 75.6(2) 2_545 2_544
O1 Na1 O2 32.39(15) . 2_544
O2 Na1 O2 54.4(2) 6_664 2_544
Li2 Na1 S1 142.5(9) . 2_544
O2 Na1 S1 82.3(3) . 2_544
S1 Na1 S1 49.14(7) . 2_544
O5 Na1 S1 87.71(13) 2_544 2_544
O6 Na1 S1 146.53(13) 2_545 2_544
O3 Na1 S1 128.88(12) . 2_544
O1 Na1 S1 71.1(2) 2_545 2_544
O1 Na1 S1 15.7(2) . 2_544
O2 Na1 S1 27.32(11) 6_664 2_544
O2 Na1 S1 27.35(11) 2_544 2_544
Li2 Na1 Li1 72.5(5) . 2_544
O2 Na1 Li1 108.4(3) . 2_544
S1 Na1 Li1 115.75(13) . 2_544
O5 Na1 Li1 74.88(15) 2_544 2_544
O6 Na1 Li1 36.57(13) 2_545 2_544
O3 Na1 Li1 113.20(13) . 2_544
O1 Na1 Li1 111.91(15) 2_545 2_544
O1 Na1 Li1 113.96(15) . 2_544
O2 Na1 Li1 134.7(2) 6_664 2_544
O2 Na1 Li1 83.34(17) 2_544 2_544
S1 Na1 Li1 110.13(14) 2_544 2_544
O4 Li1 O5 108.7(3) 4_655 2_545
O4 Li1 O3 116.1(4) 4_655 .
O5 Li1 O3 103.5(3) 2_545 .
O4 Li1 O6 119.2(3) 4_655 1_556
O5 Li1 O6 104.2(3) 2_545 1_556
O3 Li1 O6 103.4(3) . 1_556
O4 Li1 S2 117.4(3) 4_655 .
O5 Li1 S2 121.8(3) 2_545 .
O3 Li1 S2 24.38(10) . .
O6 Li1 S2 82.8(2) 1_556 .
O4 Li1 S2 101.9(3) 4_655 1_556
O5 Li1 S2 94.9(3) 2_545 1_556
O3 Li1 S2 128.7(2) . 1_556
O6 Li1 S2 25.34(14) 1_556 1_556
S2 Li1 S2 107.60(15) . 1_556
O4 Li1 S2 22.40(10) 4_655 4_655
O5 Li1 S2 131.1(2) 2_545 4_655
O3 Li1 S2 104.0(3) . 4_655
O6 Li1 S2 107.7(2) 1_556 4_655
S2 Li1 S2 98.31(18) . 4_655
S2 Li1 S2 98.50(18) 1_556 4_655
O4 Li1 S2 96.42(19) 4_655 2_545
O5 Li1 S2 22.59(11) 2_545 2_545
O3 Li1 S2 93.1(2) . 2_545
O6 Li1 S2 126.6(3) 1_556 2_545
S2 Li1 S2 116.2(2) . 2_545
S2 Li1 S2 116.5(2) 1_556 2_545
S2 Li1 S2 116.97(15) 4_655 2_545
O4 Li1 Li2 153.1(3) 4_655 6_665
O5 Li1 Li2 92.9(3) 2_545 6_665
O3 Li1 Li2 72.2(3) . 6_665
O6 Li1 Li2 36.8(3) 1_556 6_665
S2 Li1 Li2 59.0(3) . 6_665
S2 Li1 Li2 59.3(3) 1_556 6_665
S2 Li1 Li2 134.0(2) 4_655 6_665
S2 Li1 Li2 109.0(2) 2_545 6_665
O4 Li1 Li2 122.8(3) 4_655 .
O5 Li1 Li2 68.2(3) 2_545 .
O3 Li1 Li2 35.6(2) . .
O6 Li1 Li2 116.4(3) 1_556 .
S2 Li1 Li2 57.9(2) . .
S2 Li1 Li2 135.1(3) 1_556 .
S2 Li1 Li2 124.3(3) 4_655 .
S2 Li1 Li2 58.3(2) 2_545 .
Li2 Li1 Li2 79.7(3) 6_665 .
O4 Li1 Li2 107.4(3) 4_655 1_556
O5 Li1 Li2 37.3(3) 2_545 1_556
O3 Li1 Li2 130.3(3) . 1_556
O6 Li1 Li2 73.0(3) 1_556 1_556
S2 Li1 Li2 135.1(2) . 1_556
S2 Li1 Li2 58.2(2) 1_556 1_556
S2 Li1 Li2 124.7(3) 4_655 1_556
S2 Li1 Li2 58.3(2) 2_545 1_556
Li2 Li1 Li2 79.9(3) 6_665 1_556
Li2 Li1 Li2 100.2(3) . 1_556
O4 Li1 Na1 168.6(3) 4_655 6_665
O5 Li1 Na1 77.66(17) 2_545 6_665
O3 Li1 Na1 70.15(18) . 6_665
O6 Li1 Na1 49.39(14) 1_556 6_665
S2 Li1 Na1 63.93(12) . 6_665
S2 Li1 Na1 67.72(13) 1_556 6_665
S2 Li1 Na1 150.34(17) 4_655 6_665
S2 Li1 Na1 92.60(13) 2_545 6_665
Li2 Li1 Na1 16.52(18) 6_665 6_665
Li2 Li1 Na1 68.1(2) . 6_665
Li2 Li1 Na1 71.6(2) 1_556 6_665
Na1 O2 O1 159.9(7) . 2_545
Na1 O2 S1 121.1(5) . .
O1 O2 S1 38.7(4) 2_545 .
Na1 O2 Li2 20.3(4) . .
O1 O2 Li2 175.4(4) 2_545 .
S1 O2 Li2 140.9(5) . .
Na1 O2 Na1 118.4(3) . 2_545
O1 O2 Na1 73.4(3) 2_545 2_545
S1 O2 Na1 98.2(3) . 2_545
Li2 O2 Na1 110.3(4) . 2_545
Na1 O2 Na1 117.8(3) . 6_665
O1 O2 Na1 73.1(3) 2_545 6_665
S1 O2 Na1 97.8(3) . 6_665
Li2 O2 Na1 103.4(4) . 6_665
Na1 O2 Na1 98.9(3) 2_545 6_665
Na1 Li2 O2 25.9(5) . .
Na1 Li2 O3 118.9(7) . .
O2 Li2 O3 105.8(5) . .
Na1 Li2 O6 115.2(8) . 2_545
O2 Li2 O6 104.3(5) . 2_545
O3 Li2 O6 110.7(6) . 2_545
Na1 Li2 O5 101.1(10) . 2_544
O2 Li2 O5 127.0(6) . 2_544
O3 Li2 O5 104.0(5) . 2_544
O6 Li2 O5 104.7(5) 2_545 2_544
Na1 Li2 S2 99.8(6) . .
O2 Li2 S2 95.4(4) . .
O3 Li2 S2 25.01(15) . .
O6 Li2 S2 135.7(5) 2_545 .
O5 Li2 S2 93.6(4) 2_544 .
Na1 Li2 S2 113.3(9) . 2_545
O2 Li2 S2 93.6(5) . 2_545
O3 Li2 S2 93.5(5) . 2_545
O6 Li2 S2 24.3(2) 2_545 2_545
O5 Li2 S2 127.1(4) 2_544 2_545
S2 Li2 S2 117.2(4) . 2_545
Na1 Li2 S2 101.5(9) . 2_544
O2 Li2 S2 125.0(5) . 2_544
O3 Li2 S2 122.9(5) . 2_544
O6 Li2 S2 82.5(3) 2_545 2_544
O5 Li2 S2 24.71(15) 2_544 2_544
S2 Li2 S2 117.5(4) . 2_544
S2 Li2 S2 106.4(3) 2_545 2_544
Na1 Li2 Li1 91.0(6) . 2_544
O2 Li2 Li1 94.8(4) . 2_544
O3 Li2 Li1 146.3(5) . 2_544
O6 Li2 Li1 37.0(2) 2_545 2_544
O5 Li2 Li1 83.2(3) 2_544 2_544
S2 Li2 Li1 169.1(4) . 2_544
S2 Li2 Li1 58.3(2) 2_545 2_544
S2 Li2 Li1 58.5(2) 2_544 2_544
Na1 Li2 Li1 122.9(9) . .
O2 Li2 Li1 98.8(5) . .
O3 Li2 Li1 35.4(3) . .
O6 Li2 Li1 79.4(4) 2_545 .
O5 Li2 Li1 129.6(4) 2_544 .
S2 Li2 Li1 58.4(2) . .
S2 Li2 Li1 58.9(2) 2_545 .
S2 Li2 Li1 135.6(3) 2_544 .
Li1 Li2 Li1 116.2(4) 2_544 .
Na1 Li2 Li1 111.0(9) . 1_554
O2 Li2 Li1 130.0(5) . 1_554
O3 Li2 Li1 69.1(3) . 1_554
O6 Li2 Li1 124.5(5) 2_545 1_554
O5 Li2 Li1 35.8(2) 2_544 1_554
S2 Li2 Li1 58.4(2) . 1_554
S2 Li2 Li1 135.5(3) 2_545 1_554
S2 Li2 Li1 59.1(2) 2_544 1_554
Li1 Li2 Li1 116.7(4) 2_544 1_554
Li1 Li2 Li1 100.2(3) . 1_554
Na1 Li2 Na1 66.1(7) . 6_665
O2 Li2 Na1 45.1(3) . 6_665
O3 Li2 Na1 61.8(3) . 6_665
O6 Li2 Na1 109.7(5) 2_545 6_665
O5 Li2 Na1 145.5(4) 2_544 6_665
S2 Li2 Na1 59.80(18) . 6_665
S2 Li2 Na1 86.6(3) 2_545 6_665
S2 Li2 Na1 165.1(4) 2_544 6_665
Li1 Li2 Na1 126.9(4) 2_544 6_665
Li1 Li2 Na1 57.4(2) . 6_665
Li1 Li2 Na1 116.2(3) 1_554 6_665
S1 O1 S1 180.0 2_544 .
S1 O1 O2 71.6(5) 2_544 6_664
S1 O1 O2 108.4(5) . 6_664
S1 O1 O2 71.6(5) 2_544 2_544
S1 O1 O2 108.4(5) . 2_544
O2 O1 O2 110.5(5) 6_664 2_544
S1 O1 O2 71.6(5) 2_544 4_754
S1 O1 O2 108.4(5) . 4_754
O2 O1 O2 110.5(5) 6_664 4_754
O2 O1 O2 110.5(5) 2_544 4_754
S1 O1 Na1 62.6(3) 2_544 2_544
S1 O1 Na1 117.4(3) . 2_544
O2 O1 Na1 105.8(4) 6_664 2_544
O2 O1 Na1 9.0(3) 2_544 2_544
O2 O1 Na1 106.2(4) 4_754 2_544
S1 O1 Na1 62.6(3) 2_544 4_754
S1 O1 Na1 117.4(3) . 4_754
O2 O1 Na1 106.2(4) 6_664 4_754
O2 O1 Na1 105.8(4) 2_544 4_754
O2 O1 Na1 9.0(3) 4_754 4_754
Na1 O1 Na1 100.5(3) 2_544 4_754
S1 O1 Na1 62.6(3) 2_544 6_664
S1 O1 Na1 117.4(3) . 6_664
O2 O1 Na1 9.0(3) 6_664 6_664
O2 O1 Na1 106.2(4) 2_544 6_664
O2 O1 Na1 105.8(4) 4_754 6_664
Na1 O1 Na1 100.5(3) 2_544 6_664
Na1 O1 Na1 100.5(3) 4_754 6_664
S1 O1 Na1 118.1(2) 2_544 .
S1 O1 Na1 61.9(2) . .
O2 O1 Na1 74.2(3) 6_664 .
O2 O1 Na1 74.5(3) 2_544 .
O2 O1 Na1 170.3(7) 4_754 .
Na1 O1 Na1 79.91(3) 2_544 .
Na1 O1 Na1 179.3(5) 4_754 .
Na1 O1 Na1 79.92(3) 6_664 .
S1 O1 Na1 118.1(2) 2_544 5_765
S1 O1 Na1 61.9(2) . 5_765
O2 O1 Na1 74.5(3) 6_664 5_765
O2 O1 Na1 170.3(7) 2_544 5_765
O2 O1 Na1 74.2(3) 4_754 5_765
Na1 O1 Na1 179.3(5) 2_544 5_765
Na1 O1 Na1 79.91(3) 4_754 5_765
Na1 O1 Na1 79.92(3) 6_664 5_765
Na1 O1 Na1 99.6(3) . 5_765
S1 O1 Na1 118.1(2) 2_544 3_645
S1 O1 Na1 61.9(2) . 3_645
O2 O1 Na1 170.3(7) 6_664 3_645
O2 O1 Na1 74.2(3) 2_544 3_645
O2 O1 Na1 74.5(3) 4_754 3_645
Na1 O1 Na1 79.92(3) 2_544 3_645
Na1 O1 Na1 79.92(3) 4_754 3_645
Na1 O1 Na1 179.3(5) 6_664 3_645
Na1 O1 Na1 99.6(3) . 3_645
Na1 O1 Na1 99.6(3) 5_765 3_645

loop_
_geom_bond_atom_site_label_1
_geom_bond_atom_site_label_2
_geom_bond_distance
_geom_bond_site_symmetry_2
S2 O5 1.466(2) .
S2 O4 1.467(2) .
S2 O3 1.473(2) .
S2 O6 1.485(3) .
S2 Li2 2.986(8) .
S2 Li1 3.001(7) .
S2 Li1 2.993(7) 1_554
S2 Li2 3.024(12) 6_664
S2 Li2 3.016(12) 6_665
S2 Li1 3.033(5) 4_654
S2 Li1 3.042(5) 6_664
S2 Na1 3.276(3) .
S1 O1 0.974(11) 2_545
S1 O1 1.445(11) .
S1 O2 1.476(5) 5_765
S1 O2 1.476(5) .
S1 O2 1.476(5) 3_645
S1 Na1 2.310(3) 5_765
S1 Na1 2.310(3) .
S1 Na1 2.310(3) 3_645
S1 S1 2.41824(11) 2_545
S1 S1 2.4183 2_544
S1 Na1 3.183(4) 4_755
S1 Na1 3.183(4) 2_545
O3 Li1 1.937(8) .
O3 Li2 1.947(9) .
O3 Na1 2.532(4) .
O4 Li1 1.901(5) 4_654
O5 Li1 1.924(6) 6_664
O5 Li2 1.992(14) 6_665
O5 Na1 2.355(4) 6_665
O6 Li2 1.947(10) 6_664
O6 Li1 1.954(6) 1_554
O6 Na1 2.489(4) 6_664
N1 H1 0.860(10) .
N1 H2 0.872(10) .
Na1 Li2 0.930(10) .
Na1 O2 1.170(6) .
Na1 O5 2.355(4) 2_544
Na1 O6 2.489(4) 2_545
Na1 O1 2.589(6) 2_545
Na1 O1 2.607(6) .
Na1 O2 2.617(7) 6_664
Na1 O2 2.626(6) 2_544
Na1 S1 3.183(4) 2_544
Na1 Li1 3.271(5) 2_544
Li1 O4 1.901(5) 4_655
Li1 O5 1.924(5) 2_545
Li1 O6 1.954(6) 1_556
Li1 S2 2.993(7) 1_556
Li1 S2 3.033(5) 4_655
Li1 S2 3.042(5) 2_545
Li1 Li2 3.120(10) 6_665
Li1 Li2 3.161(13) .
Li1 Li2 3.145(13) 1_556
Li1 Na1 3.271(5) 6_665
O2 O1 1.459(6) 2_545
O2 Li2 1.934(12) .
O2 Na1 2.617(7) 2_545
O2 Na1 2.626(6) 6_665
Li2 O6 1.947(10) 2_545
Li2 O5 1.992(14) 2_544
Li2 S2 3.024(12) 2_545
Li2 S2 3.016(12) 2_544
Li2 Li1 3.120(10) 2_544
Li2 Li1 3.145(13) 1_554
Li2 Na1 3.604(11) 6_665
O1 S1 0.974(11) 2_544
O1 O2 1.459(6) 6_664
O1 O2 1.459(6) 2_544
O1 O2 1.459(6) 4_754
O1 Na1 2.589(6) 2_544
O1 Na1 2.589(6) 4_754
O1 Na1 2.589(6) 6_664
O1 Na1 2.607(6) 5_765
O1 Na1 2.607(6) 3_645
